data_7025164
loop_
_publ_author_name
'Zhang, Li'
'Xu, Guan-Cheng'
'Xu, Hong-Bin'
'Mereacre, Valeriu'
'Wang, Zhe-Ming'
'Powell, Annie K.'
'Gao, Song'

_publ_section_title
;
 Synthesis, magnetic and photomagnetic study of new iron(ii)
 spin-crossover complexes with N4O2 coordination sphere
;
_journal_issue 20
_journal_name_full 'Dalton Transactions'
_journal_page_first 4856
_journal_paper_doi 10.1039/b925482j
_journal_volume 39
_journal_year 2010
_chemical_formula_moiety 'C38 H28 Fe N6 O4'
_chemical_formula_sum 'C38 H28 Fe N6 O4'
_chemical_formula_weight 688.51
_chemical_name_systematic
;
?
;
_space_group_IT_number 14
_symmetry_cell_setting monoclinic
_symmetry_space_group_name_Hall '-P 2ybc'
_symmetry_space_group_name_H-M 'P 1 21/c 1'
_atom_sites_solution_hydrogens geom
_atom_sites_solution_primary direct
_atom_sites_solution_secondary difmap
_audit_creation_method SHELXL-97
_cell_angle_alpha 90.00
_cell_angle_beta 91.87(3)
_cell_angle_gamma 90.00
_cell_formula_units_Z 4
_cell_length_a 10.652(2)
_cell_length_b 13.796(3)
_cell_length_c 22.181(4)
_cell_measurement_reflns_used 21318
_cell_measurement_temperature 293(2)
_cell_measurement_theta_max 27.485
_cell_measurement_theta_min 3.395
_cell_volume 3257.9(11)
_computing_cell_refinement 'HKL Scalepack (Otwinowski & Minor, 1997)'
_computing_data_collection 'KappaCCD (Nonius B. V., 1998)'
_computing_data_reduction 'HKL Denzo (Otwinowski & Minor, 1997) & maXus (Mackay et al., 1998)'
_computing_molecular_graphics 'Bruker SHELXTL V5.1 (Sheldrick, 1998)'
_computing_publication_material 'SHELXL-97 (Sheldrick, 1997)'
_computing_structure_refinement 'SHELXL-97 (Sheldrick, 1997)'
_computing_structure_solution 'SHELXS-97 (Sheldrick, 1997)'
_diffrn_ambient_temperature 293(2)
_diffrn_detector_area_resol_mean 9
_diffrn_measured_fraction_theta_full 0.992
_diffrn_measured_fraction_theta_max 0.992
_diffrn_measurement_device_type 'NONIUS KappaCCD'
_diffrn_measurement_method CCD
_diffrn_radiation_monochromator graphite
_diffrn_radiation_source 'fine-focus sealed tube'
_diffrn_radiation_type MoK\a
_diffrn_radiation_wavelength 0.71073
_diffrn_reflns_av_R_equivalents 0.1053
_diffrn_reflns_av_sigmaI/netI 0.1044
_diffrn_reflns_limit_h_max 12
_diffrn_reflns_limit_h_min -12
_diffrn_reflns_limit_k_max 16
_diffrn_reflns_limit_k_min -16
_diffrn_reflns_limit_l_max 26
_diffrn_reflns_limit_l_min -26
_diffrn_reflns_number 41687
_diffrn_reflns_theta_full 25.00
_diffrn_reflns_theta_max 25.00
_diffrn_reflns_theta_min 3.48
_diffrn_standards_decay_% none
_exptl_absorpt_coefficient_mu 0.515
_exptl_absorpt_correction_T_max 0.984
_exptl_absorpt_correction_T_min 0.812
_exptl_absorpt_correction_type multi-scan
_exptl_absorpt_process_details
;
multi-scan from symmetry-related measurements
Sortav (Blessing 1995, 1997)
;
_exptl_crystal_colour 'dark green'
_exptl_crystal_density_diffrn 1.404
_exptl_crystal_density_method 'not measured'
_exptl_crystal_description block
_exptl_crystal_F_000 1424
_exptl_crystal_size_max 0.25
_exptl_crystal_size_mid 0.22
_exptl_crystal_size_min 0.12
_refine_diff_density_max 0.407
_refine_diff_density_min -0.302
_refine_diff_density_rms 0.044
_refine_ls_extinction_coef 0.00030(17)
_refine_ls_extinction_expression Fc^*^=kFc[1+0.001xFc^2^\l^3^/sin(2\q)]^-1/4^
_refine_ls_extinction_method SHELXL
_refine_ls_goodness_of_fit_ref 1.037
_refine_ls_hydrogen_treatment constr
_refine_ls_matrix_type full
_refine_ls_number_parameters 445
_refine_ls_number_reflns 5695
_refine_ls_number_restraints 0
_refine_ls_restrained_S_all 1.037
_refine_ls_R_factor_all 0.1190
_refine_ls_R_factor_gt 0.0435
_refine_ls_shift/su_max 0.001
_refine_ls_shift/su_mean 0.000
_refine_ls_structure_factor_coef Fsqd
_refine_ls_weighting_details 'calc w=1/[\s^2^(Fo^2^)+(0.0160P)^2^+0.0000P] where P=(Fo^2^+2Fc^2^)/3'
_refine_ls_weighting_scheme calc
_refine_ls_wR_factor_gt 0.0585
_refine_ls_wR_factor_ref 0.0649
_reflns_number_gt 2862
_reflns_number_total 5695
_reflns_threshold_expression >2sigma(I)
_cod_data_source_file b925482j.txt
_cod_data_source_block 6
_cod_depositor_comments
;
The following automatic conversions were performed:

'_symmetry_cell_setting' value 'Monoclinic' changed to 'monoclinic'
according to /home/saulius/struct/CIF-dictionaries/cif_core.dic
dictionary named 'cif_core.dic' version 2.4.2 from 2011-04-26.

Automatic conversion script
Id: cif_fix_values 1891 2012-01-12 08:04:46Z andrius 
;
_cod_original_sg_symbol_H-M 'P2(1)/c '
_cod_database_code 7025164

loop_
_symmetry_equiv_pos_as_xyz
'x, y, z'
'-x, y+1/2, -z+1/2'
'-x, -y, -z'
'x, -y-1/2, z-1/2'

loop_
_atom_site_label
_atom_site_type_symbol
_atom_site_fract_x
_atom_site_fract_y
_atom_site_fract_z
_atom_site_U_iso_or_equiv
_atom_site_adp_type
_atom_site_occupancy
_atom_site_symmetry_multiplicity
_atom_site_calc_flag
_atom_site_refinement_flags
Fe1 Fe 0.50905(3) 0.75393(2) 0.329416(14) 0.04428(14) Uani 1 1 d .
C1 C 0.6168(3) 0.86050(18) 0.22863(14) 0.0608(8) Uani 1 1 d .
H1 H 0.6837 0.8764 0.2547 0.073 Uiso 1 1 calc R
C2 C 0.6194(3) 0.89103(19) 0.16990(16) 0.0760(10) Uani 1 1 d .
H2 H 0.6871 0.9268 0.1565 0.091 Uiso 1 1 calc R
C3 C 0.5216(4) 0.8684(2) 0.13130(14) 0.0783(10) Uani 1 1 d .
H3 H 0.5219 0.8891 0.0914 0.094 Uiso 1 1 calc R
C4 C 0.4231(3) 0.81525(19) 0.15138(13) 0.0705(9) Uani 1 1 d .
H4 H 0.3561 0.7993 0.1253 0.085 Uiso 1 1 calc R
C5 C 0.4244(3) 0.78531(16) 0.21145(13) 0.0490(7) Uani 1 1 d .
C6 C 0.3284(3) 0.72518(16) 0.23893(12) 0.0448(7) Uani 1 1 d .
C7 C 0.2130(3) 0.6913(2) 0.20717(11) 0.0528(7) Uani 1 1 d .
C8 C 0.1229(3) 0.7548(2) 0.18620(14) 0.1045(11) Uani 1 1 d .
H8 H 0.1360 0.8209 0.1914 0.125 Uiso 1 1 calc R
C9 C 0.0124(4) 0.7231(3) 0.15740(17) 0.1280(15) Uani 1 1 d .
H9 H -0.0484 0.7673 0.1441 0.154 Uiso 1 1 calc R
C10 C -0.0053(4) 0.6256(3) 0.14907(15) 0.1024(12) Uani 1 1 d .
H10 H -0.0792 0.6028 0.1306 0.123 Uiso 1 1 calc R
C11 C 0.0835(4) 0.5638(3) 0.16753(17) 0.1017(12) Uani 1 1 d .
H11 H 0.0725 0.4979 0.1600 0.122 Uiso 1 1 calc R
C12 C 0.1915(3) 0.5947(2) 0.19764(14) 0.0857(11) Uani 1 1 d .
H12 H 0.2502 0.5494 0.2116 0.103 Uiso 1 1 calc R
C13 C 0.3457(3) 0.63790(17) 0.38445(13) 0.0435(7) Uani 1 1 d .
C14 C 0.2846(3) 0.57345(18) 0.42785(13) 0.0474(7) Uani 1 1 d .
C15 C 0.1736(3) 0.5230(2) 0.41356(14) 0.0569(8) Uani 1 1 d .
C16 C 0.1240(3) 0.4592(2) 0.45510(17) 0.0771(9) Uani 1 1 d .
H16 H 0.0503 0.4256 0.4457 0.093 Uiso 1 1 calc R
C17 C 0.1850(4) 0.4460(2) 0.51036(17) 0.0975(12) Uani 1 1 d .
H17 H 0.1523 0.4028 0.5379 0.117 Uiso 1 1 calc R
C18 C 0.2929(4) 0.4955(3) 0.52519(15) 0.1042(13) Uani 1 1 d .
H18 H 0.3327 0.4868 0.5627 0.125 Uiso 1 1 calc R
C19 C 0.3418(3) 0.5584(2) 0.48403(14) 0.0776(10) Uani 1 1 d .
H19 H 0.4154 0.5917 0.4942 0.093 Uiso 1 1 calc R
C20 C 0.6020(3) 0.57424(19) 0.27300(11) 0.0553(8) Uani 1 1 d .
H20 H 0.5200 0.5631 0.2590 0.066 Uiso 1 1 calc R
C21 C 0.6942(3) 0.50997(19) 0.25714(12) 0.0632(9) Uani 1 1 d .
H21 H 0.6753 0.4581 0.2317 0.076 Uiso 1 1 calc R
C22 C 0.8142(3) 0.5237(2) 0.27949(14) 0.0712(9) Uani 1 1 d .
H22 H 0.8771 0.4798 0.2704 0.085 Uiso 1 1 calc R
C23 C 0.8414(3) 0.6032(2) 0.31566(12) 0.0610(8) Uani 1 1 d .
H23 H 0.9223 0.6129 0.3316 0.073 Uiso 1 1 calc R
C24 C 0.7462(3) 0.66808(18) 0.32779(11) 0.0438(7) Uani 1 1 d .
C25 C 0.7637(3) 0.75885(19) 0.36085(10) 0.0429(6) Uani 1 1 d .
C26 C 0.8867(3) 0.79524(16) 0.38316(14) 0.0495(7) Uani 1 1 d .
C27 C 0.9886(3) 0.79952(17) 0.34494(13) 0.0622(8) Uani 1 1 d .
H27 H 0.9793 0.7781 0.3053 0.075 Uiso 1 1 calc R
C28 C 1.1034(3) 0.8357(2) 0.36606(18) 0.0755(10) Uani 1 1 d .
H28 H 1.1704 0.8390 0.3403 0.091 Uiso 1 1 calc R
C29 C 1.1190(3) 0.8663(2) 0.4241(2) 0.0873(11) Uani 1 1 d .
H29 H 1.1963 0.8904 0.4378 0.105 Uiso 1 1 calc R
C30 C 1.0216(4) 0.8618(2) 0.46169(16) 0.0884(11) Uani 1 1 d .
H30 H 1.0328 0.8823 0.5014 0.106 Uiso 1 1 calc R
C31 C 0.9050(3) 0.8266(2) 0.44163(14) 0.0731(9) Uani 1 1 d .
H31 H 0.8389 0.8244 0.4680 0.088 Uiso 1 1 calc R
C32 C 0.5315(3) 0.92663(18) 0.38653(11) 0.0449(7) Uani 1 1 d .
C33 C 0.5039(3) 1.02180(18) 0.41339(11) 0.0474(7) Uani 1 1 d .
C34 C 0.5939(3) 1.0735(2) 0.44813(12) 0.0539(8) Uani 1 1 d .
C35 C 0.5591(3) 1.1577(2) 0.47717(12) 0.0649(9) Uani 1 1 d .
H35 H 0.6184 1.1907 0.5011 0.078 Uiso 1 1 calc R
C36 C 0.4405(4) 1.1930(2) 0.47153(13) 0.0683(9) Uani 1 1 d .
H36 H 0.4188 1.2491 0.4920 0.082 Uiso 1 1 calc R
C37 C 0.3513(3) 1.1453(2) 0.43507(13) 0.0701(9) Uani 1 1 d .
H37 H 0.2707 1.1706 0.4296 0.084 Uiso 1 1 calc R
C38 C 0.3841(3) 1.0602(2) 0.40723(11) 0.0608(8) Uani 1 1 d .
H38 H 0.3241 1.0276 0.3836 0.073 Uiso 1 1 calc R
N1 N 0.5216(2) 0.80860(13) 0.24992(9) 0.0465(6) Uani 1 1 d .
N2 N 0.36144(18) 0.70376(13) 0.29443(10) 0.0405(5) Uani 1 1 d .
N3 N 0.28865(19) 0.64532(13) 0.32979(10) 0.0442(6) Uani 1 1 d .
N4 N 0.6254(2) 0.65215(14) 0.30767(9) 0.0443(6) Uani 1 1 d .
N5 N 0.6563(2) 0.80555(15) 0.36456(8) 0.0421(6) Uani 1 1 d .
N6 N 0.6508(2) 0.89662(15) 0.39010(8) 0.0468(6) Uani 1 1 d .
O1 O 0.44835(17) 0.68056(11) 0.39906(7) 0.0495(5) Uani 1 1 d .
O2 O 0.11303(17) 0.53045(14) 0.35927(9) 0.0751(6) Uani 1 1 d .
H2A H 0.1540 0.5646 0.3369 0.113 Uiso 1 1 calc R
O3 O 0.44137(16) 0.87714(11) 0.36119(7) 0.0486(5) Uani 1 1 d .
O4 O 0.7132(2) 1.04392(13) 0.45638(9) 0.0778(6) Uani 1 1 d .
H4A H 0.7235 0.9931 0.4380 0.117 Uiso 1 1 calc R

loop_
_atom_site_aniso_label
_atom_site_aniso_U_11
_atom_site_aniso_U_22
_atom_site_aniso_U_33
_atom_site_aniso_U_23
_atom_site_aniso_U_13
_atom_site_aniso_U_12
Fe1 0.0423(3) 0.0451(2) 0.0449(2) -0.0034(2) -0.00589(17) -0.0040(2)
C1 0.063(2) 0.0588(19) 0.061(2) 0.0032(16) 0.0029(18) -0.0078(17)
C2 0.090(3) 0.070(2) 0.068(2) 0.0120(19) 0.015(2) -0.0254(19)
C3 0.105(3) 0.079(2) 0.051(2) 0.0156(18) 0.005(2) -0.024(2)
C4 0.098(3) 0.067(2) 0.046(2) 0.0039(17) -0.0076(19) -0.010(2)
C5 0.060(2) 0.0440(17) 0.0430(19) -0.0013(14) -0.0021(17) -0.0009(15)
C6 0.046(2) 0.0437(17) 0.0444(18) -0.0034(14) -0.0075(16) -0.0040(14)
C7 0.056(2) 0.053(2) 0.0476(18) 0.0020(15) -0.0146(16) -0.0001(18)
C8 0.098(3) 0.074(2) 0.137(3) -0.012(2) -0.061(2) 0.010(3)
C9 0.093(3) 0.113(3) 0.172(4) 0.003(3) -0.082(3) 0.014(3)
C10 0.073(3) 0.120(3) 0.111(3) 0.005(3) -0.041(2) -0.021(3)
C11 0.090(3) 0.075(3) 0.137(3) -0.010(2) -0.036(3) -0.017(3)
C12 0.075(3) 0.059(2) 0.120(3) -0.0167(19) -0.037(2) -0.0070(19)
C13 0.046(2) 0.0406(17) 0.044(2) -0.0006(15) 0.0038(18) 0.0076(15)
C14 0.046(2) 0.0478(17) 0.049(2) 0.0002(15) 0.0082(17) 0.0027(16)
C15 0.050(3) 0.063(2) 0.059(2) 0.0057(18) 0.009(2) 0.0105(18)
C16 0.065(3) 0.082(2) 0.086(3) 0.010(2) 0.020(2) -0.0177(18)
C17 0.121(4) 0.104(3) 0.069(3) 0.023(2) 0.023(3) -0.020(3)
C18 0.130(4) 0.119(3) 0.063(3) 0.025(2) -0.009(2) -0.047(3)
C19 0.099(3) 0.083(2) 0.051(2) 0.0113(18) -0.005(2) -0.028(2)
C20 0.054(2) 0.0461(18) 0.066(2) -0.0072(16) -0.0024(17) -0.0048(17)
C21 0.064(3) 0.0465(19) 0.079(2) -0.0160(15) 0.002(2) -0.0058(19)
C22 0.063(3) 0.0459(19) 0.106(3) -0.0105(18) 0.009(2) 0.0042(18)
C23 0.040(2) 0.0557(19) 0.087(2) -0.0009(17) -0.0081(17) 0.0042(17)
C24 0.040(2) 0.0446(18) 0.0469(18) 0.0011(14) -0.0036(16) 0.0022(16)
C25 0.037(2) 0.0489(18) 0.0427(16) 0.0001(15) -0.0070(13) -0.0007(17)
C26 0.043(2) 0.0452(16) 0.059(2) -0.0039(14) -0.0106(18) 0.0011(14)
C27 0.050(2) 0.0559(18) 0.081(2) -0.0097(15) -0.006(2) -0.0024(16)
C28 0.043(3) 0.062(2) 0.121(3) -0.005(2) 0.000(2) -0.0001(18)
C29 0.051(3) 0.083(2) 0.126(4) -0.002(2) -0.033(3) -0.010(2)
C30 0.073(3) 0.113(3) 0.077(3) -0.017(2) -0.029(2) -0.014(2)
C31 0.058(3) 0.094(2) 0.067(2) -0.0061(19) -0.0116(19) -0.0073(19)
C32 0.053(2) 0.0430(18) 0.0386(17) -0.0030(13) -0.0023(16) -0.0019(17)
C33 0.049(2) 0.0483(18) 0.0447(18) -0.0040(15) -0.0021(16) 0.0000(17)
C34 0.054(3) 0.053(2) 0.054(2) -0.0050(16) -0.0066(19) 0.0051(19)
C35 0.084(3) 0.050(2) 0.060(2) -0.0136(16) -0.0089(19) -0.0044(18)
C36 0.084(3) 0.0518(19) 0.070(2) -0.0122(16) 0.004(2) 0.008(2)
C37 0.067(3) 0.065(2) 0.079(2) -0.0117(18) 0.005(2) 0.0127(19)
C38 0.061(3) 0.058(2) 0.063(2) -0.0164(16) -0.0017(18) 0.0001(18)
N1 0.0461(17) 0.0426(13) 0.0505(15) -0.0065(11) -0.0010(14) -0.0066(12)
N2 0.0403(16) 0.0415(12) 0.0392(14) -0.0008(11) -0.0047(12) -0.0002(10)
N3 0.0458(16) 0.0437(13) 0.0431(15) 0.0054(11) -0.0006(13) -0.0025(11)
N4 0.0455(18) 0.0420(14) 0.0449(14) -0.0030(11) -0.0055(12) -0.0048(12)
N5 0.0403(17) 0.0431(14) 0.0426(13) -0.0053(11) -0.0046(12) -0.0021(12)
N6 0.0406(17) 0.0466(15) 0.0525(14) -0.0092(11) -0.0072(12) -0.0003(12)
O1 0.0471(14) 0.0563(11) 0.0447(11) 0.0017(9) -0.0050(10) -0.0098(10)
O2 0.0447(15) 0.0934(16) 0.0868(16) 0.0190(12) -0.0046(13) -0.0117(11)
O3 0.0418(13) 0.0524(11) 0.0511(12) -0.0099(9) -0.0065(10) -0.0017(10)
O4 0.0747(17) 0.0674(14) 0.0895(17) -0.0290(11) -0.0260(13) -0.0015(13)

loop_
_atom_type_symbol
_atom_type_description
_atom_type_scat_dispersion_real
_atom_type_scat_dispersion_imag
_atom_type_scat_source
C C 0.0033 0.0016 'International Tables Vol C Tables 4.2.6.8 and 6.1.1.4'
H H 0.0000 0.0000 'International Tables Vol C Tables 4.2.6.8 and 6.1.1.4'
N N 0.0061 0.0033 'International Tables Vol C Tables 4.2.6.8 and 6.1.1.4'
O O 0.0106 0.0060 'International Tables Vol C Tables 4.2.6.8 and 6.1.1.4'
Fe Fe 0.3463 0.8444 'International Tables Vol C Tables 4.2.6.8 and 6.1.1.4'

loop_
_geom_angle_atom_site_label_1
_geom_angle_atom_site_label_2
_geom_angle_atom_site_label_3
_geom_angle
N2 Fe1 N5 179.39(9)
N2 Fe1 N1 81.21(10)
N5 Fe1 N1 98.63(10)
N2 Fe1 N4 99.46(9)
N5 Fe1 N4 81.12(10)
N1 Fe1 N4 89.53(8)
N2 Fe1 O1 80.91(9)
N5 Fe1 O1 99.26(8)
N1 Fe1 O1 162.11(9)
N4 Fe1 O1 92.95(7)
N2 Fe1 O3 98.90(7)
N5 Fe1 O3 80.52(9)
N1 Fe1 O3 91.53(7)
N4 Fe1 O3 161.55(9)
O1 Fe1 O3 91.68(6)
N1 C1 C2 122.6(3)
N1 C1 H1 118.7
C2 C1 H1 118.7
C3 C2 C1 119.2(3)
C3 C2 H2 120.4
C1 C2 H2 120.4
C2 C3 C4 119.8(3)
C2 C3 H3 120.1
C4 C3 H3 120.1
C3 C4 C5 119.1(3)
C3 C4 H4 120.4
C5 C4 H4 120.4
N1 C5 C4 120.9(3)
N1 C5 C6 113.6(2)
C4 C5 C6 125.4(3)
N2 C6 C5 110.6(2)
N2 C6 C7 125.1(2)
C5 C6 C7 124.3(3)
C12 C7 C8 117.3(3)
C12 C7 C6 121.1(3)
C8 C7 C6 121.6(3)
C7 C8 C9 121.9(3)
C7 C8 H8 119.0
C9 C8 H8 119.0
C10 C9 C8 118.7(4)
C10 C9 H9 120.7
C8 C9 H9 120.7
C11 C10 C9 119.7(4)
C11 C10 H10 120.1
C9 C10 H10 120.1
C10 C11 C12 121.7(3)
C10 C11 H11 119.2
C12 C11 H11 119.2
C7 C12 C11 120.6(3)
C7 C12 H12 119.7
C11 C12 H12 119.7
O1 C13 N3 123.6(2)
O1 C13 C14 120.3(3)
N3 C13 C14 116.0(3)
C19 C14 C15 118.2(3)
C19 C14 C13 119.1(3)
C15 C14 C13 122.6(3)
O2 C15 C16 117.2(3)
O2 C15 C14 122.7(3)
C16 C15 C14 120.1(3)
C17 C16 C15 119.6(3)
C17 C16 H16 120.2
C15 C16 H16 120.2
C18 C17 C16 121.0(3)
C18 C17 H17 119.5
C16 C17 H17 119.5
C17 C18 C19 119.3(3)
C17 C18 H18 120.3
C19 C18 H18 120.3
C18 C19 C14 121.8(3)
C18 C19 H19 119.1
C14 C19 H19 119.1
N4 C20 C21 122.8(3)
N4 C20 H20 118.6
C21 C20 H20 118.6
C20 C21 C22 118.9(3)
C20 C21 H21 120.5
C22 C21 H21 120.5
C21 C22 C23 119.7(3)
C21 C22 H22 120.2
C23 C22 H22 120.2
C22 C23 C24 119.0(3)
C22 C23 H23 120.5
C24 C23 H23 120.5
N4 C24 C23 121.3(2)
N4 C24 C25 113.9(2)
C23 C24 C25 124.7(3)
N5 C25 C24 110.7(2)
N5 C25 C26 125.2(2)
C24 C25 C26 124.0(3)
C31 C26 C27 118.0(3)
C31 C26 C25 121.4(3)
C27 C26 C25 120.6(3)
C28 C27 C26 120.2(3)
C28 C27 H27 119.9
C26 C27 H27 119.9
C29 C28 C27 120.7(3)
C29 C28 H28 119.7
C27 C28 H28 119.7
C28 C29 C30 119.8(3)
C28 C29 H29 120.1
C30 C29 H29 120.1
C29 C30 C31 120.8(3)
C29 C30 H30 119.6
C31 C30 H30 119.6
C26 C31 C30 120.5(3)
C26 C31 H31 119.7
C30 C31 H31 119.7
O3 C32 N6 123.6(2)
O3 C32 C33 119.4(3)
N6 C32 C33 117.0(3)
C38 C33 C34 118.0(3)
C38 C33 C32 119.7(3)
C34 C33 C32 122.2(3)
O4 C34 C35 117.3(3)
O4 C34 C33 123.1(3)
C35 C34 C33 119.6(3)
C36 C35 C34 121.4(3)
C36 C35 H35 119.3
C34 C35 H35 119.3
C35 C36 C37 120.0(3)
C35 C36 H36 120.0
C37 C36 H36 120.0
C38 C37 C36 119.0(3)
C38 C37 H37 120.5
C36 C37 H37 120.5
C37 C38 C33 121.9(3)
C37 C38 H38 119.0
C33 C38 H38 119.0
C1 N1 C5 118.3(2)
C1 N1 Fe1 127.4(2)
C5 N1 Fe1 114.08(18)
C6 N2 N3 122.0(2)
C6 N2 Fe1 120.47(18)
N3 N2 Fe1 117.52(16)
C13 N3 N2 108.2(2)
C20 N4 C24 118.2(2)
C20 N4 Fe1 127.8(2)
C24 N4 Fe1 113.84(17)
C25 N5 N6 121.3(2)
C25 N5 Fe1 120.39(17)
N6 N5 Fe1 118.11(16)
C32 N6 N5 108.1(2)
C13 O1 Fe1 109.77(16)
C15 O2 H2A 109.5
C32 O3 Fe1 109.49(16)
C34 O4 H4A 109.5

loop_
_geom_bond_atom_site_label_1
_geom_bond_atom_site_label_2
_geom_bond_distance
Fe1 N2 1.864(2)
Fe1 N5 1.870(2)
Fe1 N1 1.927(2)
Fe1 N4 1.944(2)
Fe1 O1 1.9733(16)
Fe1 O3 1.9846(15)
C1 N1 1.339(3)
C1 C2 1.370(3)
C1 H1 0.9300
C2 C3 1.363(4)
C2 H2 0.9300
C3 C4 1.366(3)
C3 H3 0.9300
C4 C5 1.395(3)
C4 H4 0.9300
C5 N1 1.359(3)
C5 C6 1.465(3)
C6 N2 1.303(3)
C6 C7 1.473(3)
C7 C12 1.368(3)
C7 C8 1.369(3)
C8 C9 1.392(4)
C8 H8 0.9300
C9 C10 1.371(4)
C9 H9 0.9300
C10 C11 1.328(4)
C10 H10 0.9300
C11 C12 1.379(4)
C11 H11 0.9300
C12 H12 0.9300
C13 O1 1.274(3)
C13 N3 1.342(3)
C13 C14 1.477(3)
C14 C19 1.385(3)
C14 C15 1.399(3)
C15 O2 1.351(3)
C15 C16 1.392(3)
C16 C17 1.381(4)
C16 H16 0.9300
C17 C18 1.368(4)
C17 H17 0.9300
C18 C19 1.374(4)
C18 H18 0.9300
C19 H19 0.9300
C20 N4 1.340(3)
C20 C21 1.378(3)
C20 H20 0.9300
C21 C22 1.368(3)
C21 H21 0.9300
C22 C23 1.384(3)
C22 H22 0.9300
C23 C24 1.386(3)
C23 H23 0.9300
C24 N4 1.366(3)
C24 C25 1.460(3)
C25 N5 1.318(3)
C25 C26 1.473(3)
C26 C31 1.375(3)
C26 C27 1.400(3)
C27 C28 1.388(3)
C27 H27 0.9300
C28 C29 1.359(4)
C28 H28 0.9300
C29 C30 1.354(4)
C29 H29 0.9300
C30 C31 1.393(4)
C30 H30 0.9300
C31 H31 0.9300
C32 O3 1.292(3)
C32 N6 1.336(3)
C32 C33 1.475(3)
C33 C38 1.384(3)
C33 C34 1.404(3)
C34 O4 1.342(3)
C34 C35 1.384(3)
C35 C36 1.356(3)
C35 H35 0.9300
C36 C37 1.393(3)
C36 H36 0.9300
C37 C38 1.377(3)
C37 H37 0.9300
C38 H38 0.9300
N2 N3 1.381(2)
N5 N6 1.380(2)
O2 H2A 0.8200
O4 H4A 0.8200
